data_2228998
loop_
_publ_author_name
'Sheng, Liu-qing'
'Zeng, Fang'
'Chen, Fei'
'Xia, Chun-nian'

_publ_section_title
;
 (22<i>E</i>,24<i>R</i>)-3\a,5-Cyclo-5\a-ergosta-22-en-6-one
;
_journal_coeditor_code CV5014
_journal_issue 2
_journal_name_full 'Acta Crystallographica Section E'
_journal_page_first o244
_journal_paper_doi 10.1107/S1600536810052906
_journal_volume 67
_journal_year 2011
_chemical_formula_iupac 'C28 H44 O'
_chemical_formula_moiety 'C28 H44 O'
_chemical_formula_sum 'C28 H44 O'
_chemical_formula_weight 396.63
_chemical_melting_point_gt 441
_chemical_melting_point_lt 442
_chemical_name_systematic
;
(22<i>E</i>,24<i>R</i>)-3\a,5-Cyclo-5\a-ergosta-22-en-6-one
;
_space_group_IT_number 19
_symmetry_cell_setting orthorhombic
_symmetry_space_group_name_Hall 'P 2ac 2ab'
_symmetry_space_group_name_H-M 'P 21 21 21'
_atom_sites_solution_hydrogens geom
_atom_sites_solution_primary direct
_atom_sites_solution_secondary difmap
_audit_creation_method SHELXL-97
_cell_angle_alpha 90.00
_cell_angle_beta 90.00
_cell_angle_gamma 90.00
_cell_formula_units_Z 4
_cell_length_a 7.6628(19)
_cell_length_b 10.516(3)
_cell_length_c 29.855(8)
_cell_measurement_reflns_used 7977
_cell_measurement_temperature 123(2)
_cell_measurement_theta_max 27.54
_cell_measurement_theta_min 3.29
_cell_volume 2405.8(11)
_computing_cell_refinement 'CrystalClear (Rigaku/MSC, 2008)'
_computing_data_collection 'CrystalClear (Rigaku/MSC, 2008)'
_computing_data_reduction 'CrystalClear (Rigaku/MSC, 2008)'
_computing_molecular_graphics 'SHELXTL (Sheldrick, 2008'
_computing_publication_material 'publCIF (Westrip, 2010) and PLATON (Spek, 2009)'
_computing_structure_refinement 'SHELXL97 (Sheldrick, 2008'
_computing_structure_solution 'SHELXS97 (Sheldrick, 2008)'
_diffrn_ambient_temperature 123(2)
_diffrn_detector_area_resol_mean 28.5714
_diffrn_measured_fraction_theta_full 0.997
_diffrn_measured_fraction_theta_max 0.997
_diffrn_measurement_device_type 'Rigaku AFC10/Saturn724+'
_diffrn_measurement_method 'phi and omega'
_diffrn_radiation_monochromator graphite
_diffrn_radiation_source 'Rotating Anode'
_diffrn_radiation_type MoK\a
_diffrn_radiation_wavelength 0.71073
_diffrn_reflns_av_R_equivalents 0.0275
_diffrn_reflns_av_sigmaI/netI 0.0218
_diffrn_reflns_limit_h_max 8
_diffrn_reflns_limit_h_min -9
_diffrn_reflns_limit_k_max 13
_diffrn_reflns_limit_k_min -12
_diffrn_reflns_limit_l_max 38
_diffrn_reflns_limit_l_min -38
_diffrn_reflns_number 18847
_diffrn_reflns_theta_full 27.50
_diffrn_reflns_theta_max 27.50
_diffrn_reflns_theta_min 3.29
_diffrn_standards_decay_% 0
_diffrn_standards_interval_count 0
_diffrn_standards_interval_time 0
_diffrn_standards_number 0
_exptl_absorpt_coefficient_mu 0.064
_exptl_absorpt_correction_type none
_exptl_crystal_colour Colourless
_exptl_crystal_density_diffrn 1.095
_exptl_crystal_density_method 'not measured'
_exptl_crystal_description Block
_exptl_crystal_F_000 880
_exptl_crystal_size_max 0.42
_exptl_crystal_size_mid 0.36
_exptl_crystal_size_min 0.34
_refine_diff_density_max 0.251
_refine_diff_density_min -0.128
_refine_ls_extinction_method none
_refine_ls_goodness_of_fit_ref 1.000
_refine_ls_hydrogen_treatment constr
_refine_ls_matrix_type full
_refine_ls_number_parameters 268
_refine_ls_number_reflns 3143
_refine_ls_number_restraints 0
_refine_ls_restrained_S_all 1.000
_refine_ls_R_factor_all 0.0402
_refine_ls_R_factor_gt 0.0375
_refine_ls_shift/su_max 0.000
_refine_ls_shift/su_mean 0.000
_refine_ls_structure_factor_coef Fsqd
_refine_ls_weighting_details 'calc w=1/[\s^2^(Fo^2^)+(0.0381P)^2^+0.5260P] where P=(Fo^2^+2Fc^2^)/3'
_refine_ls_weighting_scheme calc
_refine_ls_wR_factor_gt 0.0846
_refine_ls_wR_factor_ref 0.0864
_reflns_number_gt 2973
_reflns_number_total 3143
_reflns_threshold_expression I>2sigma(I)
_cod_data_source_file cv5014.cif
_cod_data_source_block I
_cod_original_cell_volume 2405.9(11)
_cod_database_code 2228998
_cod_database_fobs_code 2228998

loop_
_symmetry_equiv_pos_as_xyz
'x, y, z'
'-x+1/2, -y, z+1/2'
'-x, y+1/2, -z+1/2'
'x+1/2, -y+1/2, -z'

loop_
_atom_site_type_symbol
_atom_site_label
_atom_site_fract_x
_atom_site_fract_y
_atom_site_fract_z
_atom_site_U_iso_or_equiv
_atom_site_adp_type
_atom_site_calc_flag
_atom_site_refinement_flags
_atom_site_occupancy
_atom_site_disorder_assembly
_atom_site_disorder_group
O O1 0.30218(17) 0.98106(15) 0.72666(5) 0.0450(4) Uani d . 1 . .
C C1 0.8956(2) 1.11208(17) 0.71079(6) 0.0336(4) Uani d . 1 . .
H H1A 0.9464 1.1250 0.7409 0.040 Uiso calc R 1 . .
H H1B 0.9918 1.1069 0.6887 0.040 Uiso calc R 1 . .
C C2 0.7725(3) 1.22209(17) 0.69899(7) 0.0386(4) Uani d . 1 . .
H H2A 0.8111 1.3020 0.7135 0.046 Uiso calc R 1 . .
H H2B 0.7678 1.2353 0.6662 0.046 Uiso calc R 1 . .
C C3 0.5968(2) 1.18107(18) 0.71677(7) 0.0388(4) Uani d . 1 . .
H H3 0.4893 1.2217 0.7043 0.047 Uiso calc R 1 . .
C C4 0.5881(3) 1.1216(2) 0.76191(6) 0.0456(5) Uani d . 1 . .
H H4A 0.4750 1.1246 0.7779 0.055 Uiso calc R 1 . .
H H4B 0.6920 1.1292 0.7814 0.055 Uiso calc R 1 . .
C C5 0.6013(2) 1.03587(18) 0.72191(6) 0.0318(4) Uani d . 1 . .
C C6 0.4414(2) 0.96834(18) 0.70745(6) 0.0320(4) Uani d . 1 . .
C C7 0.4549(2) 0.89255(17) 0.66471(5) 0.0282(3) Uani d . 1 . .
H H7A 0.4275 0.9492 0.6392 0.034 Uiso calc R 1 . .
H H7B 0.3657 0.8245 0.6653 0.034 Uiso calc R 1 . .
C C8 0.6335(2) 0.83190(15) 0.65663(5) 0.0241(3) Uani d . 1 . .
H H8 0.6507 0.7629 0.6792 0.029 Uiso calc R 1 . .
C C9 0.7817(2) 0.92938(15) 0.66207(5) 0.0236(3) Uani d . 1 . .
H H9 0.7577 1.0002 0.6406 0.028 Uiso calc R 1 . .
C C10 0.7850(2) 0.98849(17) 0.70976(5) 0.0276(3) Uani d . 1 . .
C C11 0.9591(2) 0.87132(17) 0.64884(6) 0.0275(3) Uani d . 1 . .
H H11A 1.0478 0.9397 0.6484 0.033 Uiso calc R 1 . .
H H11B 0.9942 0.8092 0.6721 0.033 Uiso calc R 1 . .
C C12 0.9587(2) 0.80429(16) 0.60302(5) 0.0265(3) Uani d . 1 . .
H H12A 0.9410 0.8683 0.5791 0.032 Uiso calc R 1 . .
H H12B 1.0735 0.7635 0.5981 0.032 Uiso calc R 1 . .
C C13 0.8151(2) 0.70341(14) 0.59999(5) 0.0235(3) Uani d . 1 . .
C C14 0.64205(19) 0.77281(15) 0.61000(5) 0.0237(3) Uani d . 1 . .
H H14 0.6349 0.8450 0.5883 0.028 Uiso calc R 1 . .
C C15 0.5007(2) 0.67829(17) 0.59621(6) 0.0306(4) Uani d . 1 . .
H H15A 0.3908 0.7227 0.5885 0.037 Uiso calc R 1 . .
H H15B 0.4772 0.6165 0.6205 0.037 Uiso calc R 1 . .
C C16 0.5795(2) 0.61158(16) 0.55473(6) 0.0296(4) Uani d . 1 . .
H H16A 0.5175 0.6385 0.5272 0.035 Uiso calc R 1 . .
H H16B 0.5690 0.5181 0.5577 0.035 Uiso calc R 1 . .
C C17 0.7754(2) 0.65110(15) 0.55229(5) 0.0247(3) Uani d . 1 . .
H H17 0.7838 0.7243 0.5310 0.030 Uiso calc R 1 . .
C C18 0.8492(2) 0.59299(16) 0.63263(5) 0.0304(4) Uani d . 1 . .
H H18A 0.9635 0.5553 0.6262 0.046 Uiso calc R 1 . .
H H18B 0.7582 0.5283 0.6290 0.046 Uiso calc R 1 . .
H H18C 0.8476 0.6250 0.6635 0.046 Uiso calc R 1 . .
C C19 0.8522(2) 0.89395(19) 0.74489(5) 0.0372(4) Uani d . 1 . .
H H19A 0.8319 0.9284 0.7749 0.056 Uiso calc R 1 . .
H H19B 0.9774 0.8801 0.7405 0.056 Uiso calc R 1 . .
H H19C 0.7901 0.8130 0.7417 0.056 Uiso calc R 1 . .
C C20 0.8887(2) 0.54309(15) 0.53322(5) 0.0267(3) Uani d . 1 . .
H H20 0.8758 0.4675 0.5533 0.032 Uiso calc R 1 . .
C C21 1.0830(2) 0.57688(17) 0.53063(6) 0.0338(4) Uani d . 1 . .
H H21A 1.1455 0.5099 0.5144 0.051 Uiso calc R 1 . .
H H21B 1.1306 0.5843 0.5610 0.051 Uiso calc R 1 . .
H H21C 1.0972 0.6580 0.5149 0.051 Uiso calc R 1 . .
C C22 0.8252(2) 0.50642(15) 0.48723(5) 0.0286(4) Uani d . 1 . .
H H22 0.8351 0.5683 0.4642 0.034 Uiso calc R 1 . .
C C23 0.7573(2) 0.39577(16) 0.47638(5) 0.0285(4) Uani d . 1 . .
H H23 0.7463 0.3352 0.4998 0.034 Uiso calc R 1 . .
C C24 0.6951(2) 0.35497(16) 0.43073(5) 0.0287(4) Uani d . 1 . .
H H24 0.7161 0.4265 0.4093 0.034 Uiso calc R 1 . .
C C25 0.7985(3) 0.23792(17) 0.41424(6) 0.0355(4) Uani d . 1 . .
H H25 0.7812 0.1680 0.4365 0.043 Uiso calc R 1 . .
C C26 0.7347(3) 0.1902(2) 0.36895(7) 0.0510(6) Uani d . 1 . .
H H26A 0.7421 0.2592 0.3469 0.077 Uiso calc R 1 . .
H H26B 0.6132 0.1620 0.3716 0.077 Uiso calc R 1 . .
H H26C 0.8076 0.1189 0.3592 0.077 Uiso calc R 1 . .
C C27 0.9935(3) 0.2666(2) 0.41187(6) 0.0413(5) Uani d . 1 . .
H H27A 1.0139 0.3359 0.3905 0.062 Uiso calc R 1 . .
H H27B 1.0563 0.1905 0.4020 0.062 Uiso calc R 1 . .
H H27C 1.0354 0.2920 0.4416 0.062 Uiso calc R 1 . .
C C28 0.4989(3) 0.3298(2) 0.43273(6) 0.0406(4) Uani d . 1 . .
H H28A 0.4766 0.2547 0.4513 0.061 Uiso calc R 1 . .
H H28B 0.4545 0.3148 0.4024 0.061 Uiso calc R 1 . .
H H28C 0.4397 0.4036 0.4458 0.061 Uiso calc R 1 . .

loop_
_atom_site_aniso_label
_atom_site_aniso_U_11
_atom_site_aniso_U_22
_atom_site_aniso_U_33
_atom_site_aniso_U_12
_atom_site_aniso_U_13
_atom_site_aniso_U_23
O1 0.0238(7) 0.0577(9) 0.0534(8) 0.0054(7) 0.0097(6) -0.0095(7)
C1 0.0242(8) 0.0391(9) 0.0375(9) 0.0002(8) -0.0065(7) -0.0092(8)
C2 0.0339(10) 0.0321(9) 0.0498(11) 0.0007(8) -0.0100(8) -0.0125(8)
C3 0.0303(10) 0.0372(9) 0.0489(10) 0.0098(8) -0.0078(8) -0.0138(8)
C4 0.0318(10) 0.0638(13) 0.0413(10) 0.0091(10) 0.0019(8) -0.0193(10)
C5 0.0226(8) 0.0393(9) 0.0335(8) 0.0072(8) -0.0004(7) -0.0051(7)
C6 0.0217(8) 0.0359(9) 0.0383(9) 0.0072(7) 0.0020(7) 0.0040(8)
C7 0.0171(7) 0.0303(8) 0.0373(8) 0.0006(7) 0.0002(6) 0.0013(7)
C8 0.0166(7) 0.0251(7) 0.0306(8) 0.0016(6) 0.0011(6) 0.0038(6)
C9 0.0171(7) 0.0265(7) 0.0271(7) 0.0001(6) -0.0015(6) 0.0008(6)
C10 0.0193(8) 0.0349(9) 0.0285(8) 0.0040(7) -0.0027(6) -0.0018(7)
C11 0.0150(7) 0.0309(8) 0.0366(8) -0.0004(6) -0.0016(6) -0.0033(7)
C12 0.0151(7) 0.0285(8) 0.0358(8) -0.0011(6) 0.0029(6) -0.0034(7)
C13 0.0187(7) 0.0227(7) 0.0289(7) 0.0012(6) -0.0004(6) 0.0010(6)
C14 0.0165(7) 0.0238(7) 0.0308(8) -0.0008(6) -0.0012(6) 0.0035(6)
C15 0.0196(8) 0.0313(9) 0.0408(9) -0.0039(7) -0.0005(7) -0.0010(7)
C16 0.0233(8) 0.0276(8) 0.0379(8) -0.0037(7) -0.0024(7) 0.0004(7)
C17 0.0215(8) 0.0230(7) 0.0295(7) -0.0011(6) -0.0010(6) 0.0033(6)
C18 0.0292(8) 0.0286(8) 0.0334(8) 0.0050(7) -0.0005(7) 0.0036(7)
C19 0.0304(9) 0.0514(11) 0.0299(8) 0.0075(9) -0.0035(7) 0.0041(8)
C20 0.0267(8) 0.0235(7) 0.0299(8) 0.0007(7) 0.0008(6) 0.0018(6)
C21 0.0271(9) 0.0346(9) 0.0397(9) 0.0015(8) 0.0027(7) -0.0029(8)
C22 0.0297(9) 0.0265(8) 0.0295(8) 0.0018(7) 0.0021(7) 0.0038(6)
C23 0.0300(9) 0.0276(8) 0.0280(7) -0.0006(7) 0.0009(6) 0.0056(7)
C24 0.0309(9) 0.0266(8) 0.0285(8) -0.0059(7) -0.0004(7) 0.0052(6)
C25 0.0479(11) 0.0264(8) 0.0324(8) -0.0017(8) 0.0036(8) 0.0029(7)
C26 0.0627(15) 0.0449(11) 0.0456(11) -0.0063(11) 0.0038(10) -0.0136(9)
C27 0.0436(11) 0.0405(10) 0.0397(10) 0.0084(9) 0.0043(9) 0.0035(9)
C28 0.0353(10) 0.0442(11) 0.0423(10) -0.0095(9) -0.0026(8) 0.0002(9)

loop_
_atom_type_symbol
_atom_type_description
_atom_type_scat_dispersion_real
_atom_type_scat_dispersion_imag
_atom_type_scat_source
C C 0.0033 0.0000 'International Tables Vol C Tables 4.2.6.8 and 6.1.1.4'
H H 0.0000 0.0000 'International Tables Vol C Tables 4.2.6.8 and 6.1.1.4'
O O 0.0106 0.0000 'International Tables Vol C Tables 4.2.6.8 and 6.1.1.4'

loop_
_geom_angle_atom_site_label_1
_geom_angle_atom_site_label_2
_geom_angle_atom_site_label_3
_geom_angle_site_symmetry_1
_geom_angle_site_symmetry_3
_geom_angle
_geom_angle_publ_flag
C2 C1 C10 . . 106.93(13) ?
C2 C1 H1A . . 110.3 ?
C10 C1 H1A . . 110.3 ?
C2 C1 H1B . . 110.3 ?
C10 C1 H1B . . 110.3 ?
H1A C1 H1B . . 108.6 ?
C3 C2 C1 . . 104.63(15) ?
C3 C2 H2A . . 110.8 ?
C1 C2 H2A . . 110.8 ?
C3 C2 H2B . . 110.8 ?
C1 C2 H2B . . 110.8 ?
H2A C2 H2B . . 108.9 ?
C4 C3 C2 . . 118.56(16) ?
C4 C3 C5 . . 59.46(13) ?
C2 C3 C5 . . 107.35(15) ?
C4 C3 H3 . . 118.8 ?
C2 C3 H3 . . 118.8 ?
C5 C3 H3 . . 118.8 ?
C3 C4 C5 . . 61.86(12) ?
C3 C4 H4A . . 117.6 ?
C5 C4 H4A . . 117.6 ?
C3 C4 H4B . . 117.6 ?
C5 C4 H4B . . 117.6 ?
H4A C4 H4B . . 114.7 ?
C6 C5 C4 . . 117.68(15) ?
C6 C5 C3 . . 115.35(15) ?
C4 C5 C3 . . 58.68(13) ?
C6 C5 C10 . . 122.22(14) ?
C4 C5 C10 . . 116.48(14) ?
C3 C5 C10 . . 108.69(15) ?
O1 C6 C5 . . 122.30(17) ?
O1 C6 C7 . . 121.09(16) ?
C5 C6 C7 . . 116.34(14) ?
C6 C7 C8 . . 114.52(13) ?
C6 C7 H7A . . 108.6 ?
C8 C7 H7A . . 108.6 ?
C6 C7 H7B . . 108.6 ?
C8 C7 H7B . . 108.6 ?
H7A C7 H7B . . 107.6 ?
C14 C8 C7 . . 110.61(12) ?
C14 C8 C9 . . 109.61(12) ?
C7 C8 C9 . . 111.50(13) ?
C14 C8 H8 . . 108.3 ?
C7 C8 H8 . . 108.3 ?
C9 C8 H8 . . 108.3 ?
C8 C9 C11 . . 111.11(12) ?
C8 C9 C10 . . 112.03(12) ?
C11 C9 C10 . . 112.28(12) ?
C8 C9 H9 . . 107.0 ?
C11 C9 H9 . . 107.0 ?
C10 C9 H9 . . 107.0 ?
C19 C10 C5 . . 110.86(14) ?
C19 C10 C1 . . 110.24(13) ?
C5 C10 C1 . . 102.93(13) ?
C19 C10 C9 . . 111.87(14) ?
C5 C10 C9 . . 109.40(12) ?
C1 C10 C9 . . 111.20(13) ?
C12 C11 C9 . . 114.02(13) ?
C12 C11 H11A . . 108.7 ?
C9 C11 H11A . . 108.7 ?
C12 C11 H11B . . 108.7 ?
C9 C11 H11B . . 108.7 ?
H11A C11 H11B . . 107.6 ?
C13 C12 C11 . . 111.80(13) ?
C13 C12 H12A . . 109.3 ?
C11 C12 H12A . . 109.3 ?
C13 C12 H12B . . 109.3 ?
C11 C12 H12B . . 109.3 ?
H12A C12 H12B . . 107.9 ?
C12 C13 C18 . . 111.35(13) ?
C12 C13 C14 . . 106.13(12) ?
C18 C13 C14 . . 112.40(12) ?
C12 C13 C17 . . 116.03(12) ?
C18 C13 C17 . . 110.25(12) ?
C14 C13 C17 . . 100.14(12) ?
C8 C14 C15 . . 118.71(13) ?
C8 C14 C13 . . 113.96(12) ?
C15 C14 C13 . . 104.43(12) ?
C8 C14 H14 . . 106.3 ?
C15 C14 H14 . . 106.3 ?
C13 C14 H14 . . 106.3 ?
C14 C15 C16 . . 103.54(13) ?
C14 C15 H15A . . 111.1 ?
C16 C15 H15A . . 111.1 ?
C14 C15 H15B . . 111.1 ?
C16 C15 H15B . . 111.1 ?
H15A C15 H15B . . 109.0 ?
C15 C16 C17 . . 107.05(13) ?
C15 C16 H16A . . 110.3 ?
C17 C16 H16A . . 110.3 ?
C15 C16 H16B . . 110.3 ?
C17 C16 H16B . . 110.3 ?
H16A C16 H16B . . 108.6 ?
C20 C17 C13 . . 119.25(13) ?
C20 C17 C16 . . 111.34(13) ?
C13 C17 C16 . . 103.83(12) ?
C20 C17 H17 . . 107.3 ?
C13 C17 H17 . . 107.3 ?
C16 C17 H17 . . 107.3 ?
C13 C18 H18A . . 109.5 ?
C13 C18 H18B . . 109.5 ?
H18A C18 H18B . . 109.5 ?
C13 C18 H18C . . 109.5 ?
H18A C18 H18C . . 109.5 ?
H18B C18 H18C . . 109.5 ?
C10 C19 H19A . . 109.5 ?
C10 C19 H19B . . 109.5 ?
H19A C19 H19B . . 109.5 ?
C10 C19 H19C . . 109.5 ?
H19A C19 H19C . . 109.5 ?
H19B C19 H19C . . 109.5 ?
C22 C20 C21 . . 109.13(14) ?
C22 C20 C17 . . 110.07(13) ?
C21 C20 C17 . . 113.28(13) ?
C22 C20 H20 . . 108.1 ?
C21 C20 H20 . . 108.1 ?
C17 C20 H20 . . 108.1 ?
C20 C21 H21A . . 109.5 ?
C20 C21 H21B . . 109.5 ?
H21A C21 H21B . . 109.5 ?
C20 C21 H21C . . 109.5 ?
H21A C21 H21C . . 109.5 ?
H21B C21 H21C . . 109.5 ?
C23 C22 C20 . . 125.33(14) ?
C23 C22 H22 . . 117.3 ?
C20 C22 H22 . . 117.3 ?
C22 C23 C24 . . 126.84(14) ?
C22 C23 H23 . . 116.6 ?
C24 C23 H23 . . 116.6 ?
C23 C24 C28 . . 109.02(14) ?
C23 C24 C25 . . 110.59(14) ?
C28 C24 C25 . . 112.30(15) ?
C23 C24 H24 . . 108.3 ?
C28 C24 H24 . . 108.3 ?
C25 C24 H24 . . 108.3 ?
C26 C25 C27 . . 109.82(16) ?
C26 C25 C24 . . 112.33(16) ?
C27 C25 C24 . . 111.04(15) ?
C26 C25 H25 . . 107.8 ?
C27 C25 H25 . . 107.8 ?
C24 C25 H25 . . 107.8 ?
C25 C26 H26A . . 109.5 ?
C25 C26 H26B . . 109.5 ?
H26A C26 H26B . . 109.5 ?
C25 C26 H26C . . 109.5 ?
H26A C26 H26C . . 109.5 ?
H26B C26 H26C . . 109.5 ?
C25 C27 H27A . . 109.5 ?
C25 C27 H27B . . 109.5 ?
H27A C27 H27B . . 109.5 ?
C25 C27 H27C . . 109.5 ?
H27A C27 H27C . . 109.5 ?
H27B C27 H27C . . 109.5 ?
C24 C28 H28A . . 109.5 ?
C24 C28 H28B . . 109.5 ?
H28A C28 H28B . . 109.5 ?
C24 C28 H28C . . 109.5 ?
H28A C28 H28C . . 109.5 ?
H28B C28 H28C . . 109.5 ?

loop_
_geom_bond_atom_site_label_1
_geom_bond_atom_site_label_2
_geom_bond_site_symmetry_2
_geom_bond_distance
_geom_bond_publ_flag
O1 C6 . 1.219(2) ?
C1 C2 . 1.533(2) ?
C1 C10 . 1.552(2) ?
C1 H1A . 0.9900 ?
C1 H1B . 0.9900 ?
C2 C3 . 1.511(3) ?
C2 H2A . 0.9900 ?
C2 H2B . 0.9900 ?
C3 C4 . 1.487(3) ?
C3 C5 . 1.535(3) ?
C3 H3 . 1.0000 ?
C4 C5 . 1.500(2) ?
C4 H4A . 0.9900 ?
C4 H4B . 0.9900 ?
C5 C6 . 1.481(2) ?
C5 C10 . 1.536(2) ?
C6 C7 . 1.509(2) ?
C7 C8 . 1.528(2) ?
C7 H7A . 0.9900 ?
C7 H7B . 0.9900 ?
C8 C14 . 1.526(2) ?
C8 C9 . 1.539(2) ?
C8 H8 . 1.0000 ?
C9 C11 . 1.542(2) ?
C9 C10 . 1.554(2) ?
C9 H9 . 1.0000 ?
C10 C19 . 1.534(2) ?
C11 C12 . 1.539(2) ?
C11 H11A . 0.9900 ?
C11 H11B . 0.9900 ?
C12 C13 . 1.531(2) ?
C12 H12A . 0.9900 ?
C12 H12B . 0.9900 ?
C13 C18 . 1.538(2) ?
C13 C14 . 1.543(2) ?
C13 C17 . 1.558(2) ?
C14 C15 . 1.527(2) ?
C14 H14 . 1.0000 ?
C15 C16 . 1.546(2) ?
C15 H15A . 0.9900 ?
C15 H15B . 0.9900 ?
C16 C17 . 1.559(2) ?
C16 H16A . 0.9900 ?
C16 H16B . 0.9900 ?
C17 C20 . 1.539(2) ?
C17 H17 . 1.0000 ?
C18 H18A . 0.9800 ?
C18 H18B . 0.9800 ?
C18 H18C . 0.9800 ?
C19 H19A . 0.9800 ?
C19 H19B . 0.9800 ?
C19 H19C . 0.9800 ?
C20 C22 . 1.507(2) ?
C20 C21 . 1.533(2) ?
C20 H20 . 1.0000 ?
C21 H21A . 0.9800 ?
C21 H21B . 0.9800 ?
C21 H21C . 0.9800 ?
C22 C23 . 1.316(2) ?
C22 H22 . 0.9500 ?
C23 C24 . 1.507(2) ?
C23 H23 . 0.9500 ?
C24 C28 . 1.526(3) ?
C24 C25 . 1.546(2) ?
C24 H24 . 1.0000 ?
C25 C26 . 1.522(2) ?
C25 C27 . 1.525(3) ?
C25 H25 . 1.0000 ?
C26 H26A . 0.9800 ?
C26 H26B . 0.9800 ?
C26 H26C . 0.9800 ?
C27 H27A . 0.9800 ?
C27 H27B . 0.9800 ?
C27 H27C . 0.9800 ?
C28 H28A . 0.9800 ?
C28 H28B . 0.9800 ?
C28 H28C . 0.9800 ?

loop_
_geom_torsion_atom_site_label_1
_geom_torsion_atom_site_label_2
_geom_torsion_atom_site_label_3
_geom_torsion_atom_site_label_4
_geom_torsion_site_symmetry_1
_geom_torsion_site_symmetry_2
_geom_torsion_site_symmetry_3
_geom_torsion_site_symmetry_4
_geom_torsion
_geom_torsion_publ_flag
C10 C1 C2 C3 . . . . 31.09(18) ?
C1 C2 C3 C4 . . . . 43.3(2) ?
C1 C2 C3 C5 . . . . -20.85(19) ?
C2 C3 C4 C5 . . . . -94.19(18) ?
C3 C4 C5 C6 . . . . -104.28(18) ?
C3 C4 C5 C10 . . . . 96.66(18) ?
C4 C3 C5 C6 . . . . 108.27(17) ?
C2 C3 C5 C6 . . . . -138.33(15) ?
C2 C3 C5 C4 . . . . 113.41(17) ?
C4 C3 C5 C10 . . . . -110.19(16) ?
C2 C3 C5 C10 . . . . 3.2(2) ?
C4 C5 C6 O1 . . . . 0.4(3) ?
C3 C5 C6 O1 . . . . -66.0(2) ?
C10 C5 C6 O1 . . . . 158.13(18) ?
C4 C5 C6 C7 . . . . 174.52(15) ?
C3 C5 C6 C7 . . . . 108.16(18) ?
C10 C5 C6 C7 . . . . -27.7(2) ?
O1 C6 C7 C8 . . . . -152.17(17) ?
C5 C6 C7 C8 . . . . 33.6(2) ?
C6 C7 C8 C14 . . . . -172.34(13) ?
C6 C7 C8 C9 . . . . -50.10(18) ?
C14 C8 C9 C11 . . . . -50.93(16) ?
C7 C8 C9 C11 . . . . -173.74(13) ?
C14 C8 C9 C10 . . . . -177.42(12) ?
C7 C8 C9 C10 . . . . 59.77(16) ?
C6 C5 C10 C19 . . . . -88.33(19) ?
C4 C5 C10 C19 . . . . 69.7(2) ?
C3 C5 C10 C19 . . . . 133.29(16) ?
C6 C5 C10 C1 . . . . 153.80(16) ?
C4 C5 C10 C1 . . . . -48.18(19) ?
C3 C5 C10 C1 . . . . 15.43(17) ?
C6 C5 C10 C9 . . . . 35.5(2) ?
C4 C5 C10 C9 . . . . -166.48(15) ?
C3 C5 C10 C9 . . . . -102.87(15) ?
C2 C1 C10 C19 . . . . -146.85(15) ?
C2 C1 C10 C5 . . . . -28.55(17) ?
C2 C1 C10 C9 . . . . 88.48(16) ?
C8 C9 C10 C19 . . . . 73.02(17) ?
C11 C9 C10 C19 . . . . -52.83(18) ?
C8 C9 C10 C5 . . . . -50.22(17) ?
C11 C9 C10 C5 . . . . -176.07(14) ?
C8 C9 C10 C1 . . . . -163.23(12) ?
C11 C9 C10 C1 . . . . 70.92(16) ?
C8 C9 C11 C12 . . . . 50.03(18) ?
C10 C9 C11 C12 . . . . 176.38(13) ?
C9 C11 C12 C13 . . . . -54.27(18) ?
C11 C12 C13 C18 . . . . -65.93(17) ?
C11 C12 C13 C14 . . . . 56.69(16) ?
C11 C12 C13 C17 . . . . 166.88(13) ?
C7 C8 C14 C15 . . . . -53.32(18) ?
C9 C8 C14 C15 . . . . -176.67(13) ?
C7 C8 C14 C13 . . . . -177.00(13) ?
C9 C8 C14 C13 . . . . 59.65(16) ?
C12 C13 C14 C8 . . . . -61.60(15) ?
C18 C13 C14 C8 . . . . 60.35(17) ?
C17 C13 C14 C8 . . . . 177.35(12) ?
C12 C13 C14 C15 . . . . 167.31(13) ?
C18 C13 C14 C15 . . . . -70.75(15) ?
C17 C13 C14 C15 . . . . 46.26(14) ?
C8 C14 C15 C16 . . . . -164.04(13) ?
C13 C14 C15 C16 . . . . -35.79(15) ?
C14 C15 C16 C17 . . . . 11.02(16) ?
C12 C13 C17 C20 . . . . 83.68(17) ?
C18 C13 C17 C20 . . . . -44.06(18) ?
C14 C13 C17 C20 . . . . -162.65(13) ?
C12 C13 C17 C16 . . . . -151.75(13) ?
C18 C13 C17 C16 . . . . 80.52(15) ?
C14 C13 C17 C16 . . . . -38.08(14) ?
C15 C16 C17 C20 . . . . 146.76(13) ?
C15 C16 C17 C13 . . . . 17.23(16) ?
C13 C17 C20 C22 . . . . 179.04(13) ?
C16 C17 C20 C22 . . . . 58.18(17) ?
C13 C17 C20 C21 . . . . -58.47(18) ?
C16 C17 C20 C21 . . . . -179.34(13) ?
C21 C20 C22 C23 . . . . 120.14(18) ?
C17 C20 C22 C23 . . . . -114.96(19) ?
C20 C22 C23 C24 . . . . -179.02(15) ?
C22 C23 C24 C28 . . . . -116.44(19) ?
C22 C23 C24 C25 . . . . 119.62(19) ?
C23 C24 C25 C26 . . . . 177.68(15) ?
C28 C24 C25 C26 . . . . 55.6(2) ?
C23 C24 C25 C27 . . . . -58.90(18) ?
C28 C24 C25 C27 . . . . 179.07(15) ?

loop_
_cod_related_entry_id
_cod_related_entry_database
_cod_related_entry_code
1 ChemSpider 10247320
